data_9014427
loop_
_publ_author_name
'Tegel, M.'
'Rotter, M.'
'Weiss, V.'
'Schappacher, F. M.'
'Pottgen, R.'
'Johrendt, D.'

_publ_section_title
;
 Structural and magnetic phase transitions in the ternary iron arsenides SrFe2As2 and EuFe2As2
 Note: T = 10 K
;
_journal_name_full 'Journal of Physics: Condensed Matter'
_journal_page_first 452201_1
_journal_page_last 452201_5
_journal_volume 20
_journal_year 2008
_chemical_compound_source Synthetic
_chemical_formula_sum 'As2 Eu Fe2'
_space_group_IT_number 69
_symmetry_space_group_name_Hall '-F 2 2'
_symmetry_space_group_name_H-M 'F m m m'
_cell_angle_alpha 90
_cell_angle_beta 90
_cell_angle_gamma 90
_cell_length_a 5.5546
_cell_length_b 5.4983
_cell_length_c 12.0590
_cell_formula_units_Z 4
_cell_volume 368.292
_database_code_amcsd 0018357
_exptl_crystal_density_diffrn 7.458
_cod_original_formula_sum 'Eu Fe2 As2'
_cod_database_code 9014427
_amcsd_formula_title EuFe2As2

loop_
_space_group_symop_operation_xyz
x,y,z
x,1/2+y,1/2+z
1/2+x,y,1/2+z
1/2+x,1/2+y,z
x,-y,z
x,1/2-y,1/2+z
1/2+x,-y,1/2+z
1/2+x,1/2-y,z
-x,y,-z
-x,1/2+y,1/2-z
1/2-x,y,1/2-z
1/2-x,1/2+y,-z
-x,y,z
-x,1/2+y,1/2+z
1/2-x,y,1/2+z
1/2-x,1/2+y,z
x,-y,-z
x,1/2-y,1/2-z
1/2+x,-y,1/2-z
1/2+x,1/2-y,-z
x,y,-z
x,1/2+y,1/2-z
1/2+x,y,1/2-z
1/2+x,1/2+y,-z
-x,-y,z
-x,1/2-y,1/2+z
1/2-x,-y,1/2+z
1/2-x,1/2-y,z
-x,-y,-z
-x,1/2-y,1/2-z
1/2-x,-y,1/2-z
1/2-x,1/2-y,-z

loop_
_atom_site_label
_atom_site_fract_x
_atom_site_fract_y
_atom_site_fract_z
_atom_site_U_iso_or_equiv
Eu 0.00000 0.00000 0.00000 0.00730
Fe 0.25000 0.25000 0.25000 0.00470
As 0.00000 0.00000 0.36320 0.00870

loop_
_cod_related_entry_id
_cod_related_entry_database
_cod_related_entry_code
1 AMCSD 0018357
